data_7153541
loop_
_publ_author_name
'Cruz, Carla'
'Delgado, Rita'
'Drew, Michael G. B.'
'F&#xFFFD;lix, V&#xFFFD;tor'

_publ_section_title
;
 Supramolecular aggregates between carboxylate anions and an octaaza
 macrocyclic receptor
;
_journal_issue 20
_journal_name_full 'Organic &amp;  Biomolecular Chemistry'
_journal_page_first 2911
_journal_page_last 2918
_journal_paper_doi 10.1039/b412059k
_journal_volume 2
_journal_year 2004
_chemical_formula_moiety
;
(H6Me2[28]py2N6)(terephtalate)2([PF6]2.4H2O
;
_chemical_formula_sum 'C44 H70 F12 N8 O12 P2'
_chemical_formula_weight 1193.02
_chemical_name_systematic
;
?
;
_space_group_IT_number 2
_symmetry_cell_setting triclinic
_symmetry_space_group_name_Hall '-P 1'
_symmetry_space_group_name_H-M 'P -1'
_atom_sites_solution_hydrogens geom
_atom_sites_solution_primary direct
_atom_sites_solution_secondary difmap
_audit_creation_method SHELXL-97
_cell_angle_alpha 105.10(10)
_cell_angle_beta 101.25(10)
_cell_angle_gamma 115.44(10)
_cell_formula_units_Z 1
_cell_length_a 10.818(11)
_cell_length_b 11.701(13)
_cell_length_c 12.827(13)
_cell_measurement_temperature 293(2)
_cell_volume 1325(3)
_computing_data_reduction 'W. Kabsch, J. Appl. Crystallogr. 21,916,1983'
_computing_molecular_graphics 'PLATON (Spek, 1999)'
_computing_publication_material 'SHELXL-97 (Sheldrick, 1997)'
_computing_structure_refinement 'SHELXL-97 (Sheldrick, 1997)'
_computing_structure_solution 'SHELXS-97 (Sheldrick, 1990)'
_diffrn_ambient_temperature 293(2)
_diffrn_measured_fraction_theta_full 0.873
_diffrn_measured_fraction_theta_max 0.873
_diffrn_measurement_device_type 'MAR research image plate system'
_diffrn_radiation_monochromator graphite
_diffrn_radiation_source 'fine-focus sealed tube'
_diffrn_radiation_type MoK\a
_diffrn_radiation_wavelength 0.71073
_diffrn_reflns_av_R_equivalents 0.0359
_diffrn_reflns_av_sigmaI/netI 0.0536
_diffrn_reflns_limit_h_max 13
_diffrn_reflns_limit_h_min -13
_diffrn_reflns_limit_k_max 14
_diffrn_reflns_limit_k_min -14
_diffrn_reflns_limit_l_max 15
_diffrn_reflns_limit_l_min -15
_diffrn_reflns_number 7479
_diffrn_reflns_theta_full 25.77
_diffrn_reflns_theta_max 25.77
_diffrn_reflns_theta_min 1.76
_exptl_absorpt_coefficient_mu 0.191
_exptl_crystal_density_diffrn 1.495
_exptl_crystal_density_method 'not measured'
_exptl_crystal_F_000 624
_refine_diff_density_max 1.060
_refine_diff_density_min -0.834
_refine_diff_density_rms 0.102
_refine_ls_extinction_method none
_refine_ls_goodness_of_fit_ref 1.055
_refine_ls_hydrogen_treatment mixed
_refine_ls_matrix_type full
_refine_ls_number_parameters 360
_refine_ls_number_reflns 4442
_refine_ls_number_restraints 48
_refine_ls_restrained_S_all 1.060
_refine_ls_R_factor_all 0.1278
_refine_ls_R_factor_gt 0.1101
_refine_ls_shift/su_max 0.000
_refine_ls_shift/su_mean 0.000
_refine_ls_structure_factor_coef Fsqd
_refine_ls_weighting_details 'w=1/[\s^2^(Fo^2^)+(0.1231P)^2^+7.3333P] where P=(Fo^2^+2Fc^2^)/3'
_refine_ls_weighting_scheme calc
_refine_ls_wR_factor_gt 0.2736
_refine_ls_wR_factor_ref 0.2874
_reflns_number_gt 3600
_reflns_number_total 4442
_reflns_threshold_expression >2sigma(I)
_cod_data_source_file b412059ksup1.cif
_cod_data_source_block compound_1
_cod_depositor_comments
;
The following automatic conversions were performed:

'_symmetry_cell_setting' value 'Triclinic' changed to 'triclinic'
according to /home/saulius/struct/CIF-dictionaries/cif_core.dic
dictionary named 'cif_core.dic' version 2.4.2 from 2011-04-26.

Automatic conversion script
Id: cif_fix_values 1891 2012-01-12 08:04:46Z andrius 

The following automatic conversions were performed:

'_refine_ls_weighting_scheme' value 'calc
w=1/[\s^2^(Fo^2^)+(0.1231P)^2^+7.3333P] where P=(Fo^2^+2Fc^2^)/3' was
changed to 'calc'. New tag '_refine_ls_weighting_details' was
created. The value of the new tag was set to
'w=1/[\s^2^(Fo^2^)+(0.1231P)^2^+7.3333P] where P=(Fo^2^+2Fc^2^)/3'.

Automatic conversion script
Id: cif_fix_values 3143 2015-03-26 13:38:13Z robertas 
;
_cod_original_cell_volume 1325(2)
_cod_original_sg_symbol_H-M P-1
_cod_database_code 7153541

loop_
_symmetry_equiv_pos_as_xyz
'x, y, z'
'-x, -y, -z'

loop_
_atom_site_label
_atom_site_type_symbol
_atom_site_fract_x
_atom_site_fract_y
_atom_site_fract_z
_atom_site_U_iso_or_equiv
_atom_site_adp_type
_atom_site_occupancy
_atom_site_calc_flag
_atom_site_refinement_flags
_atom_site_disorder_assembly
_atom_site_disorder_group
P P 0.2593(2) 0.5177(2) 0.40251(16) 0.0491(5) Uani 0.620(11) d PD A 1
F11 F 0.1283(8) 0.3741(5) 0.3885(6) 0.097(3) Uiso 0.620(11) d PD A 1
F12 F 0.2297(9) 0.4546(8) 0.2705(4) 0.118(4) Uiso 0.620(11) d PD A 1
F13 F 0.1503(8) 0.5673(8) 0.3785(7) 0.120(5) Uiso 0.620(11) d PD A 1
F14 F 0.2863(9) 0.5722(7) 0.5344(4) 0.095(3) Uiso 0.620(11) d PD A 1
F15 F 0.3877(7) 0.6527(6) 0.4164(7) 0.146(5) Uiso 0.620(11) d PD A 1
F16 F 0.3656(8) 0.4594(9) 0.4264(8) 0.177(7) Uiso 0.620(11) d PD A 1
P P 0.2593(2) 0.5177(2) 0.40251(16) 0.0491(5) Uani 0.380(11) d PD A 2
F21 F 0.1909(12) 0.3698(6) 0.3934(9) 0.106(6) Uiso 0.380(11) d PD A 2
F22 F 0.1533(10) 0.4740(10) 0.2800(6) 0.099(6) Uiso 0.380(11) d PD A 2
F23 F 0.1456(9) 0.5374(11) 0.4556(9) 0.122(7) Uiso 0.380(11) d PD A 2
F24 F 0.3666(10) 0.5704(10) 0.5283(6) 0.091(5) Uiso 0.380(11) d PD A 2
F25 F 0.3290(11) 0.6745(6) 0.4150(9) 0.084(5) Uiso 0.380(11) d PD A 2
F26 F 0.3743(10) 0.5070(12) 0.3528(10) 0.152(9) Uiso 0.380(11) d PD A 2
O28 O 0.3997(4) 0.6441(4) 0.0955(3) 0.0294(9) Uani 1 d . . .
O29 O 0.3547(4) 0.7893(4) 0.2110(3) 0.0367(10) Uani 1 d . . .
C27 C 0.3147(6) 0.6801(6) 0.1293(4) 0.0235(11) Uani 1 d . . .
C21 C 0.1509(5) 0.5850(5) 0.0637(4) 0.0193(10) Uani 1 d . . .
C22 C 0.0526(5) 0.6282(6) 0.0846(4) 0.0230(11) Uani 1 d . . .
H22 H 0.0868 0.7137 0.1415 0.028 Uiso 1 calc R . .
C26 C 0.0958(5) 0.4562(5) -0.0208(5) 0.0220(11) Uani 1 d . . .
H26 H 0.1597 0.4257 -0.0349 0.026 Uiso 1 calc R . .
O18 O 0.8322(4) 0.7918(4) 0.1544(3) 0.0253(8) Uani 1 d . . .
O19 O 1.0474(5) 0.9681(5) 0.2822(3) 0.0494(13) Uani 1 d . . .
C11 C 0.9793(5) 0.9533(5) 0.0882(4) 0.0197(11) Uani 1 d . . .
C12 C 1.0538(5) 1.0939(6) 0.1134(4) 0.0215(11) Uani 1 d . . .
H12 H 1.0897 1.1565 0.1889 0.026 Uiso 1 calc R . .
C16 C 0.9256(6) 0.8594(6) -0.0253(4) 0.0232(11) Uani 1 d . . .
H16 H 0.8759 0.7656 -0.0420 0.028 Uiso 1 calc R . .
C17 C 0.9536(6) 0.9020(6) 0.1837(4) 0.0232(11) Uani 1 d . . .
C31 C 0.3375(5) 0.0007(5) -0.0482(4) 0.0208(11) Uani 1 d . . .
C32 C 0.2508(6) -0.1196(6) -0.0355(5) 0.0316(13) Uani 1 d . . .
H32 H 0.2415 -0.1173 0.0354 0.038 Uiso 1 calc R . .
C33 C 0.1790(7) -0.2419(6) -0.1295(6) 0.0380(15) Uani 1 d . . .
H33 H 0.1172 -0.3234 -0.1242 0.046 Uiso 1 calc R . .
C34 C 0.2003(6) -0.2415(6) -0.2322(5) 0.0343(14) Uani 1 d . . .
H34 H 0.1527 -0.3229 -0.2972 0.041 Uiso 1 calc R . .
C35 C 0.2937(6) -0.1183(6) -0.2372(5) 0.0258(12) Uani 1 d . . .
N36 N 0.3605(5) 0.0022(5) -0.1470(4) 0.0234(10) Uani 1 d . . .
C37 C 0.4122(6) 0.1379(6) 0.0504(5) 0.0267(12) Uani 1 d . . .
H37A H 0.3636 0.1303 0.1064 0.032 Uiso 1 calc R . .
H37B H 0.5127 0.1642 0.0881 0.032 Uiso 1 calc R . .
N38 N 0.4104(4) 0.2470(4) 0.0111(3) 0.0173(9) Uani 1 d . . .
H38A H 0.4731 0.2680 -0.0271 0.021 Uiso 1 calc R . .
H38B H 0.3203 0.2138 -0.0385 0.021 Uiso 1 calc R . .
C39 C 0.4512(5) 0.3751(6) 0.1081(4) 0.0242(11) Uani 1 d . . .
H39A H 0.4017 0.3507 0.1610 0.029 Uiso 1 calc R . .
H39B H 0.4186 0.4290 0.0776 0.029 Uiso 1 calc R . .
C40 C 0.6153(6) 0.4611(6) 0.1730(5) 0.0290(12) Uani 1 d . . .
H40A H 0.6505 0.4049 0.1964 0.035 Uiso 1 calc R . .
H40B H 0.6647 0.4957 0.1232 0.035 Uiso 1 calc R . .
C41 C 0.6487(6) 0.5801(6) 0.2785(5) 0.0271(12) Uani 1 d . . .
H41A H 0.5847 0.6152 0.2590 0.032 Uiso 1 calc R . .
H41B H 0.6285 0.5474 0.3388 0.032 Uiso 1 calc R . .
N42 N 0.8047(5) 0.6946(4) 0.3233(3) 0.0221(10) Uani 1 d . . .
H42 H 0.8170 0.7330 0.2702 0.027 Uiso 1 calc R . .
C421 C 0.9141(7) 0.6492(7) 0.3419(5) 0.0349(14) Uani 1 d . . .
H42A H 1.0111 0.7276 0.3723 0.042 Uiso 1 calc R . .
H42B H 0.9004 0.5859 0.2698 0.042 Uiso 1 calc R . .
H42C H 0.9012 0.6050 0.3956 0.042 Uiso 1 calc R . .
C43 C 0.8389(7) 0.8053(6) 0.4348(4) 0.0327(13) Uani 1 d . . .
H43A H 0.8408 0.7697 0.4950 0.039 Uiso 1 calc R . .
H43B H 0.9363 0.8819 0.4551 0.039 Uiso 1 calc R . .
C44 C 0.7351(7) 0.8588(6) 0.4338(5) 0.0311(13) Uani 1 d . . .
H44A H 0.7591 0.9189 0.5120 0.037 Uiso 1 calc R . .
H44B H 0.6367 0.7819 0.4095 0.037 Uiso 1 calc R . .
C45 C 0.7367(6) 0.9367(7) 0.3561(5) 0.0297(13) Uani 1 d . . .
H45A H 0.8337 1.0161 0.3816 0.036 Uiso 1 calc R . .
H45B H 0.7144 0.8781 0.2779 0.036 Uiso 1 calc R . .
N46 N 0.6276(5) 0.9828(5) 0.3577(4) 0.0254(10) Uani 1 d . . .
H46A H 0.5427 0.9178 0.3002 0.031 Uiso 1 calc R . .
H46B H 0.6113 0.9897 0.4246 0.031 Uiso 1 calc R . .
C47 C 0.6714(7) 1.1162(7) 0.3451(5) 0.0365(14) Uani 1 d . . .
H47A H 0.7566 1.1885 0.4116 0.044 Uiso 1 calc R . .
H47B H 0.5928 1.1358 0.3441 0.044 Uiso 1 calc R . .
O100 O 0.3510(8) 0.1457(9) 0.3118(7) 0.097(3) Uani 1 d D . .
H101 H 0.268(5) 0.134(10) 0.303(11) 0.116 Uiso 1 d D . .
H102 H 0.404(9) 0.228(4) 0.324(12) 0.116 Uiso 1 d D . .
O200 O 0.3153(12) 0.9181(11) 0.4028(6) 0.110(3) Uani 1 d D . .
H201 H 0.308(17) 0.848(9) 0.412(10) 0.133 Uiso 1 d D . .
H202 H 0.324(14) 0.910(12) 0.339(5) 0.133 Uiso 1 d D . .

loop_
_atom_site_aniso_label
_atom_site_aniso_U_11
_atom_site_aniso_U_22
_atom_site_aniso_U_33
_atom_site_aniso_U_23
_atom_site_aniso_U_13
_atom_site_aniso_U_12
P 0.0465(11) 0.0625(14) 0.0467(11) 0.0311(10) 0.0199(8) 0.0274(10)
P 0.0465(11) 0.0625(14) 0.0467(11) 0.0311(10) 0.0199(8) 0.0274(10)
O28 0.0201(18) 0.035(2) 0.036(2) 0.0136(19) 0.0152(16) 0.0138(17)
O29 0.023(2) 0.035(3) 0.027(2) -0.0071(19) 0.0077(16) 0.0055(18)
C27 0.026(3) 0.026(3) 0.022(3) 0.014(2) 0.014(2) 0.011(2)
C21 0.016(2) 0.022(3) 0.018(2) 0.010(2) 0.0092(19) 0.006(2)
C22 0.020(3) 0.022(3) 0.024(3) 0.005(2) 0.010(2) 0.009(2)
C26 0.019(2) 0.022(3) 0.032(3) 0.012(2) 0.014(2) 0.012(2)
O18 0.0264(19) 0.028(2) 0.0225(18) 0.0148(17) 0.0123(15) 0.0105(17)
O19 0.039(2) 0.058(3) 0.021(2) 0.020(2) -0.0015(18) 0.003(2)
C11 0.011(2) 0.030(3) 0.023(2) 0.015(2) 0.0072(19) 0.011(2)
C12 0.019(2) 0.028(3) 0.019(2) 0.011(2) 0.009(2) 0.011(2)
C16 0.024(3) 0.023(3) 0.024(3) 0.012(2) 0.012(2) 0.011(2)
C17 0.025(3) 0.031(3) 0.022(3) 0.015(2) 0.011(2) 0.017(2)
C31 0.019(2) 0.025(3) 0.022(2) 0.010(2) 0.008(2) 0.013(2)
C32 0.029(3) 0.030(3) 0.041(3) 0.020(3) 0.015(3) 0.015(3)
C33 0.033(3) 0.025(4) 0.053(4) 0.021(3) 0.014(3) 0.010(3)
C34 0.032(3) 0.023(3) 0.038(3) 0.006(3) 0.003(3) 0.013(3)
C35 0.027(3) 0.023(3) 0.024(3) 0.004(2) 0.001(2) 0.017(2)
N36 0.023(2) 0.026(3) 0.021(2) 0.009(2) 0.0065(18) 0.0127(19)
C37 0.030(3) 0.029(3) 0.022(3) 0.012(2) 0.008(2) 0.016(2)
N38 0.0136(19) 0.023(2) 0.0147(19) 0.0071(18) 0.0060(16) 0.0088(17)
C39 0.020(3) 0.023(3) 0.024(3) 0.004(2) 0.006(2) 0.010(2)
C40 0.021(3) 0.024(3) 0.028(3) -0.001(2) 0.004(2) 0.007(2)
C41 0.025(3) 0.020(3) 0.023(3) 0.002(2) 0.007(2) 0.005(2)
N42 0.024(2) 0.023(3) 0.017(2) 0.0108(19) 0.0054(17) 0.0082(19)
C421 0.031(3) 0.039(4) 0.033(3) 0.012(3) 0.008(3) 0.018(3)
C43 0.043(3) 0.026(3) 0.016(2) 0.006(2) 0.002(2) 0.012(3)
C44 0.042(3) 0.026(3) 0.020(3) 0.006(2) 0.013(2) 0.013(3)
C45 0.028(3) 0.047(4) 0.028(3) 0.023(3) 0.016(2) 0.024(3)
N46 0.019(2) 0.032(3) 0.016(2) 0.004(2) 0.0057(17) 0.009(2)
C47 0.046(4) 0.035(4) 0.027(3) 0.006(3) 0.010(3) 0.024(3)
O100 0.075(5) 0.161(8) 0.063(4) 0.043(5) 0.025(4) 0.067(5)
O200 0.176(8) 0.166(9) 0.038(3) 0.022(4) 0.047(4) 0.134(8)

loop_
_atom_type_symbol
_atom_type_description
_atom_type_scat_dispersion_real
_atom_type_scat_dispersion_imag
_atom_type_scat_source
C C 0.0033 0.0016 'International Tables Vol C Tables 4.2.6.8 and 6.1.1.4'
H H 0.0000 0.0000 'International Tables Vol C Tables 4.2.6.8 and 6.1.1.4'
N N 0.0061 0.0033 'International Tables Vol C Tables 4.2.6.8 and 6.1.1.4'
O O 0.0106 0.0060 'International Tables Vol C Tables 4.2.6.8 and 6.1.1.4'
P P 0.1023 0.0942 'International Tables Vol C Tables 4.2.6.8 and 6.1.1.4'
F F 0.0171 0.0103 'International Tables Vol C Tables 4.2.6.8 and 6.1.1.4'

loop_
_geom_angle_atom_site_label_1
_geom_angle_atom_site_label_2
_geom_angle_atom_site_label_3
_geom_angle
_geom_angle_site_symmetry_1
_geom_angle_site_symmetry_3
F15 P F13 92.4(2) . .
F15 P F14 91.4(2) . .
F13 P F14 91.0(2) . .
F15 P F12 91.3(2) . .
F13 P F12 90.9(2) . .
F14 P F12 176.7(3) . .
F15 P F16 90.4(2) . .
F13 P F16 177.2(3) . .
F14 P F16 89.1(2) . .
F12 P F16 89.0(2) . .
F15 P F11 178.1(3) . .
F13 P F11 89.5(2) . .
F14 P F11 88.7(2) . .
F12 P F11 88.6(2) . .
F16 P F11 87.7(2) . .
F21 P F26 92.4(3) . .
F21 P F22 91.8(3) . .
F26 P F22 91.1(3) . .
F21 P F24 91.2(3) . .
F26 P F24 90.6(3) . .
F22 P F24 176.5(4) . .
F21 P F23 90.6(3) . .
F26 P F23 176.9(4) . .
F22 P F23 89.4(3) . .
F24 P F23 88.8(3) . .
F21 P F25 178.2(4) . .
F26 P F25 89.3(3) . .
F22 P F25 88.7(3) . .
F24 P F25 88.2(3) . .
F23 P F25 87.7(3) . .
O29 C27 O28 125.1(5) . .
O29 C27 C21 117.2(5) . .
O28 C27 C21 117.6(5) . .
C26 C21 C22 118.4(5) . .
C26 C21 C27 121.2(4) . .
C22 C21 C27 120.4(5) . .
C26 C22 C21 120.1(5) 2_565 .
C26 C22 H22 119.9 2_565 .
C21 C22 H22 119.9 . .
C22 C26 C21 121.5(5) 2_565 .
C22 C26 H26 119.3 2_565 .
C21 C26 H26 119.3 . .
C12 C11 C16 120.0(4) . .
C12 C11 C17 120.0(5) . .
C16 C11 C17 120.0(5) . .
C16 C12 C11 119.9(5) 2_775 .
C16 C12 H12 120.1 2_775 .
C11 C12 H12 120.1 . .
C12 C16 C11 120.1(5) 2_775 .
C12 C16 H16 119.9 2_775 .
C11 C16 H16 119.9 . .
O19 C17 O18 125.0(5) . .
O19 C17 C11 119.6(5) . .
O18 C17 C11 115.4(4) . .
N36 C31 C32 122.9(5) . .
N36 C31 C37 116.1(5) . .
C32 C31 C37 121.0(5) . .
C33 C32 C31 118.9(5) . .
C33 C32 H32 120.5 . .
C31 C32 H32 120.5 . .
C32 C33 C34 118.7(5) . .
C32 C33 H33 120.7 . .
C34 C33 H33 120.7 . .
C33 C34 C35 119.3(6) . .
C33 C34 H34 120.4 . .
C35 C34 H34 120.4 . .
N36 C35 C34 122.5(5) . .
N36 C35 C47 117.1(5) . 2_665
C34 C35 C47 120.4(5) . 2_665
C35 N36 C31 117.7(5) . .
N38 C37 C31 112.0(4) . .
N38 C37 H37A 109.2 . .
C31 C37 H37A 109.2 . .
N38 C37 H37B 109.2 . .
C31 C37 H37B 109.2 . .
H37A C37 H37B 107.9 . .
C39 N38 C37 113.2(4) . .
C39 N38 H38A 108.9 . .
C37 N38 H38A 108.9 . .
C39 N38 H38B 108.9 . .
C37 N38 H38B 108.9 . .
H38A N38 H38B 107.7 . .
N38 C39 C40 111.7(4) . .
N38 C39 H39A 109.3 . .
C40 C39 H39A 109.3 . .
N38 C39 H39B 109.3 . .
C40 C39 H39B 109.3 . .
H39A C39 H39B 107.9 . .
C41 C40 C39 109.5(4) . .
C41 C40 H40A 109.8 . .
C39 C40 H40A 109.8 . .
C41 C40 H40B 109.8 . .
C39 C40 H40B 109.8 . .
H40A C40 H40B 108.2 . .
N42 C41 C40 112.5(4) . .
N42 C41 H41A 109.1 . .
C40 C41 H41A 109.1 . .
N42 C41 H41B 109.1 . .
C40 C41 H41B 109.1 . .
H41A C41 H41B 107.8 . .
C421 N42 C41 114.0(4) . .
C421 N42 C43 108.4(4) . .
C41 N42 C43 111.4(4) . .
C421 N42 H42 107.6 . .
C41 N42 H42 107.6 . .
C43 N42 H42 107.6 . .
N42 C421 H42A 109.5 . .
N42 C421 H42B 109.5 . .
H42A C421 H42B 109.5 . .
N42 C421 H42C 109.5 . .
H42A C421 H42C 109.5 . .
H42B C421 H42C 109.5 . .
C44 C43 N42 115.9(5) . .
C44 C43 H43A 108.3 . .
N42 C43 H43A 108.3 . .
C44 C43 H43B 108.3 . .
N42 C43 H43B 108.3 . .
H43A C43 H43B 107.4 . .
C43 C44 C45 114.6(5) . .
C43 C44 H44A 108.6 . .
C45 C44 H44A 108.6 . .
C43 C44 H44B 108.6 . .
C45 C44 H44B 108.6 . .
H44A C44 H44B 107.6 . .
N46 C45 C44 111.1(4) . .
N46 C45 H45A 109.4 . .
C44 C45 H45A 109.4 . .
N46 C45 H45B 109.4 . .
C44 C45 H45B 109.4 . .
H45A C45 H45B 108.0 . .
C47 N46 C45 114.9(4) . .
C47 N46 H46A 108.5 . .
C45 N46 H46A 108.5 . .
C47 N46 H46B 108.5 . .
C45 N46 H46B 108.5 . .
H46A N46 H46B 107.5 . .
N46 C47 C35 113.3(5) . 2_665
N46 C47 H47A 108.9 . .
C35 C47 H47A 108.9 2_665 .
N46 C47 H47B 108.9 . .
C35 C47 H47B 108.9 2_665 .
H47A C47 H47B 107.7 . .
H101 O100 H102 106(3) . .
H201 O200 H202 106(3) . .

loop_
_geom_bond_atom_site_label_1
_geom_bond_atom_site_label_2
_geom_bond_distance
_geom_bond_site_symmetry_2
P F15 1.526(5) .
P F13 1.537(5) .
P F14 1.562(4) .
P F12 1.565(4) .
P F16 1.589(5) .
P F11 1.600(4) .
P F21 1.522(5) .
P F26 1.540(5) .
P F22 1.556(5) .
P F24 1.571(5) .
P F23 1.587(5) .
P F25 1.604(5) .
O28 C27 1.266(6) .
O29 C27 1.253(7) .
C27 C21 1.524(7) .
C21 C26 1.388(8) .
C21 C22 1.400(7) .
C22 C26 1.388(7) 2_565
C22 H22 0.9300 .
C26 C22 1.388(7) 2_565
C26 H26 0.9300 .
O18 C17 1.276(6) .
O19 C17 1.240(7) .
C11 C12 1.394(7) .
C11 C16 1.397(7) .
C11 C17 1.521(7) .
C12 C16 1.393(7) 2_775
C12 H12 0.9300 .
C16 C12 1.393(7) 2_775
C16 H16 0.9300 .
C31 N36 1.342(6) .
C31 C32 1.390(7) .
C31 C37 1.502(8) .
C32 C33 1.373(9) .
C32 H32 0.9300 .
C33 C34 1.382(9) .
C33 H33 0.9300 .
C34 C35 1.388(8) .
C34 H34 0.9300 .
C35 N36 1.341(7) .
C35 C47 1.506(8) 2_665
C37 N38 1.495(6) .
C37 H37A 0.9700 .
C37 H37B 0.9700 .
N38 C39 1.494(6) .
N38 H38A 0.9000 .
N38 H38B 0.9000 .
C39 C40 1.519(7) .
C39 H39A 0.9700 .
C39 H39B 0.9700 .
C40 C41 1.515(7) .
C40 H40A 0.9700 .
C40 H40B 0.9700 .
C41 N42 1.500(7) .
C41 H41A 0.9700 .
C41 H41B 0.9700 .
N42 C421 1.496(7) .
N42 C43 1.509(7) .
N42 H42 0.9100 .
C421 H42A 0.9600 .
C421 H42B 0.9600 .
C421 H42C 0.9600 .
C43 C44 1.501(8) .
C43 H43A 0.9700 .
C43 H43B 0.9700 .
C44 C45 1.514(7) .
C44 H44A 0.9700 .
C44 H44B 0.9700 .
C45 N46 1.495(7) .
C45 H45A 0.9700 .
C45 H45B 0.9700 .
N46 C47 1.488(8) .
N46 H46A 0.9000 .
N46 H46B 0.9000 .
C47 C35 1.506(8) 2_665
C47 H47A 0.9700 .
C47 H47B 0.9700 .
O100 H101 0.83(2) .
O100 H102 0.83(2) .
O200 H201 0.83(2) .
O200 H202 0.82(2) .

loop_
_geom_torsion_atom_site_label_1
_geom_torsion_atom_site_label_2
_geom_torsion_atom_site_label_3
_geom_torsion_atom_site_label_4
_geom_torsion
_geom_torsion_site_symmetry_1
_geom_torsion_site_symmetry_4
O29 C27 C21 C26 -173.8(5) . .
O28 C27 C21 C26 7.6(7) . .
O29 C27 C21 C22 8.5(7) . .
O28 C27 C21 C22 -170.0(5) . .
C26 C21 C22 C26 -0.8(8) . 2_565
C27 C21 C22 C26 176.9(4) . 2_565
C22 C21 C26 C22 0.9(8) . 2_565
C27 C21 C26 C22 -176.9(5) . 2_565
C16 C11 C12 C16 0.0(8) . 2_775
C17 C11 C12 C16 -178.6(4) . 2_775
C12 C11 C16 C12 0.0(8) . 2_775
C17 C11 C16 C12 178.6(4) . 2_775
C12 C11 C17 O19 -34.6(7) . .
C16 C11 C17 O19 146.8(6) . .
C12 C11 C17 O18 144.5(5) . .
C16 C11 C17 O18 -34.1(7) . .
N36 C31 C32 C33 -3.5(8) . .
C37 C31 C32 C33 176.9(5) . .
C31 C32 C33 C34 2.6(9) . .
C32 C33 C34 C35 0.3(9) . .
C33 C34 C35 N36 -2.5(8) . .
C33 C34 C35 C47 175.0(5) . 2_665
C34 C35 N36 C31 1.6(7) . .
C47 C35 N36 C31 -176.0(5) 2_665 .
C32 C31 N36 C35 1.4(7) . .
C37 C31 N36 C35 -179.0(4) . .
N36 C31 C37 N38 39.2(6) . .
C32 C31 C37 N38 -141.2(5) . .
C31 C37 N38 C39 166.4(4) . .
C37 N38 C39 C40 77.1(5) . .
N38 C39 C40 C41 -173.2(4) . .
C39 C40 C41 N42 -160.0(5) . .
C40 C41 N42 C421 -51.3(6) . .
C40 C41 N42 C43 -174.4(4) . .
C421 N42 C43 C44 -177.2(5) . .
C41 N42 C43 C44 -51.0(6) . .
N42 C43 C44 C45 -66.6(7) . .
C43 C44 C45 N46 178.4(5) . .
C44 C45 N46 C47 146.6(5) . .
C45 N46 C47 C35 56.5(6) . 2_665
